data_7153655
loop_
_publ_author_name
'Olbrich, Martin'
'Mayer, Peter'
'Trauner, Dirk'

_publ_section_title
;
 A step toward polytwistane: synthesis and characterization of
 C2-symmetric tritwistane.
;
_journal_issue 1
_journal_name_full 'Organic &amp; biomolecular chemistry'
_journal_page_first 108
_journal_page_last 112
_journal_paper_doi 10.1039/c3ob42152j
_journal_volume 12
_journal_year 2014
_chemical_formula_moiety 'C14 H14 Br2 Cl4'
_chemical_formula_sum 'C14 H14 Br2 Cl4'
_chemical_formula_weight 483.880
_space_group_IT_number 14
_symmetry_cell_setting monoclinic
_symmetry_Int_Tables_number 14
_symmetry_space_group_name_Hall '-P 2ybc'
_symmetry_space_group_name_H-M 'P 1 21/c 1'
_atom_sites_solution_hydrogens geom
_atom_sites_solution_primary direct
_atom_sites_solution_secondary difmap
_audit_block_code C14H14Br2Cl4_qo048_trauner
_audit_creation_date
;
'Tue Mar 27 13:32:41 2012'
;
_audit_creation_method 'form98_non/compatible with shelxl97-2'
_audit_update_record 27-Mar-12
_cell_angle_alpha 90.00
_cell_angle_beta 98.852(3)
_cell_angle_gamma 90.00
_cell_formula_units_Z 4
_cell_length_a 8.5158(3)
_cell_length_b 12.1809(5)
_cell_length_c 14.7928(5)
_cell_measurement_reflns_used 3533
_cell_measurement_temperature 173(2)
_cell_measurement_theta_max 26.3078
_cell_measurement_theta_min 4.1743
_cell_volume 1516.18(10)
_computing_cell_refinement
;
CrysAlisPro, Agilent Technologies,
Version 1.171.35.11 (release 16-05-2011 CrysAlis171 .NET)
(compiled May 16 2011,17:55:39)
;
_computing_data_collection
;
CrysAlisPro, Agilent Technologies,
Version 1.171.35.11 (release 16-05-2011 CrysAlis171 .NET)
(compiled May 16 2011,17:55:39)
;
_computing_data_reduction
;
CrysAlisPro, Agilent Technologies,
Version 1.171.35.11 (release 16-05-2011 CrysAlis171 .NET)
(compiled May 16 2011,17:55:39)
;
_computing_structure_refinement
;
Sheldrick, G. M. (2008).
<i>Acta Cryst.</i> A<b>64</b>, 112--122.
;
_computing_structure_solution
;
A. Altomare, M. C. Burla, M. Camalli, G. L. Cascarano, C. Giacovazzo, A.
Guagliardi, A. G. G. Moliterni, G. Polidori, R. Spagna: SIR97: a new tool for
crystal structure determination and refinement; J. Appl. Crystallogr. 1999,
32, 115-119.
;
_diffrn_ambient_temperature 173(2)
_diffrn_detector_area_resol_mean 15.9809
_diffrn_measured_fraction_theta_full 0.995
_diffrn_measured_fraction_theta_max 0.995
_diffrn_measurement_details
;
  1 omega   -9.00   94.00   1.0000   20.0000
omega____ theta____ kappa____ phi______ frames
    -       21.2306   77.0000  120.0000 103

  2 omega  -12.00   93.00   1.0000   20.0000
omega____ theta____ kappa____ phi______ frames
    -       21.2306   77.0000 -120.0000 105

  3 omega   -9.00   93.00   1.0000   20.0000
omega____ theta____ kappa____ phi______ frames
    -       21.2306   71.0000   12.0000 102

;
_diffrn_measurement_device 'CCD camera on \k-goniostat'
_diffrn_measurement_device_type 'Oxford XCalibur'
_diffrn_measurement_method '\w scans'
_diffrn_orient_matrix_UB_11 0.0195740000
_diffrn_orient_matrix_UB_12 0.0476312000
_diffrn_orient_matrix_UB_13 -0.0235102000
_diffrn_orient_matrix_UB_21 0.0344955000
_diffrn_orient_matrix_UB_22 -0.0333910000
_diffrn_orient_matrix_UB_23 -0.0310018000
_diffrn_orient_matrix_UB_31 -0.0743563000
_diffrn_orient_matrix_UB_32 -0.0029189000
_diffrn_orient_matrix_UB_33 -0.0289973000
_diffrn_radiation_collimation '0.5 mm collimator'
_diffrn_radiation_monochromator graphite
_diffrn_radiation_source 'fine-focus sealed tube'
_diffrn_radiation_type MoK\a
_diffrn_radiation_wavelength 0.71073
_diffrn_reflns_av_R_equivalents 0.0410
_diffrn_reflns_av_sigmaI/netI 0.0415
_diffrn_reflns_limit_h_max 10
_diffrn_reflns_limit_h_min -6
_diffrn_reflns_limit_k_max 15
_diffrn_reflns_limit_k_min -14
_diffrn_reflns_limit_l_max 18
_diffrn_reflns_limit_l_min -17
_diffrn_reflns_number 8102
_diffrn_reflns_theta_full 26.36
_diffrn_reflns_theta_max 26.36
_diffrn_reflns_theta_min 4.24
_diffrn_source_current 40_mA
_diffrn_source_power 2.00_kW
_diffrn_source_type 'Spellman generator'
_diffrn_source_voltage 50_kV
_exptl_absorpt_coefficient_mu 6.037
_exptl_absorpt_correction_T_max 1.00000
_exptl_absorpt_correction_T_min 0.54047
_exptl_absorpt_correction_type multi-scan
_exptl_absorpt_process_details
;
CrysAlisPro, Agilent Technologies,
Version 1.171.35.11 (release 16-05-2011 CrysAlis171 .NET)
(compiled May 16 2011,17:55:39)
Empirical absorption correction using spherical harmonics,
 implemented in SCALE3 ABSPACK scaling algorithm.
;
_exptl_crystal_colour colourless
_exptl_crystal_density_diffrn 2.11983(14)
_exptl_crystal_density_method 'not measured'
_exptl_crystal_description block
_exptl_crystal_F_000 944
_exptl_crystal_size_max 0.16
_exptl_crystal_size_mid 0.10
_exptl_crystal_size_min 0.06
_refine_diff_density_max 1.090
_refine_diff_density_min -1.433
_refine_diff_density_rms 0.149
_refine_ls_extinction_method none
_refine_ls_goodness_of_fit_ref 1.025
_refine_ls_hydrogen_treatment constr
_refine_ls_matrix_type full
_refine_ls_number_parameters 182
_refine_ls_number_reflns 3084
_refine_ls_number_restraints 0
_refine_ls_restrained_S_all 1.025
_refine_ls_R_factor_all 0.0487
_refine_ls_R_factor_gt 0.0424
_refine_ls_shift/su_max 0.001
_refine_ls_shift/su_mean 0.000
_refine_ls_structure_factor_coef Fsqd
_refine_ls_weighting_details 'calc w=1/[\s^2^(Fo^2^)+(0.0771P)^2^+0.4065P] where P=(Fo^2^+2Fc^2^)/3'
_refine_ls_weighting_scheme calc
_refine_ls_wR_factor_gt 0.1100
_refine_ls_wR_factor_ref 0.1162
_reflns_number_gt 2662
_reflns_number_total 3084
_reflns_threshold_expression >2sigma(I)
_cod_data_source_file c3ob42152j.txt
_cod_data_source_block qo048
_cod_original_sg_symbol_H-M 'P 21/c'
_cod_database_code 7153655

loop_
_symmetry_equiv_pos_as_xyz
'x, y, z'
'-x, y+1/2, -z+1/2'
'-x, -y, -z'
'x, -y-1/2, z-1/2'

loop_
_atom_site_label
_atom_site_type_symbol
_atom_site_fract_x
_atom_site_fract_y
_atom_site_fract_z
_atom_site_U_iso_or_equiv
_atom_site_adp_type
_atom_site_occupancy
_atom_site_symmetry_multiplicity
_atom_site_calc_flag
_atom_site_refinement_flags
Br1 Br 0.37223(5) 0.23366(4) 0.23601(3) 0.02003(18) Uani 0.697(2) 1 d P
Cl11 Cl 0.37223(5) 0.23366(4) 0.23601(3) 0.02003(18) Uani 0.303(2) 1 d P
Br2 Br 1.03635(5) 0.23091(4) 0.35826(3) 0.02716(16) Uani 1 1 d .
Cl1 Cl 0.32439(8) 0.11965(5) 0.05932(4) 0.0224(2) Uani 0.697(2) 1 d P
Br11 Br 0.32439(8) 0.11965(5) 0.05932(4) 0.0224(2) Uani 0.303(2) 1 d P
Cl2 Cl 0.34471(11) 0.41679(8) 0.07585(7) 0.0237(2) Uani 1 1 d .
Cl3 Cl 0.87908(10) 0.08253(8) 0.05578(6) 0.0211(2) Uani 1 1 d .
Cl4 Cl 0.63493(11) 0.02570(7) 0.18667(6) 0.0200(2) Uani 1 1 d .
C1 C 0.4704(4) 0.2129(3) 0.1276(2) 0.0147(7) Uani 1 1 d .
C2 C 0.5003(4) 0.3186(3) 0.0731(2) 0.0164(7) Uani 1 1 d .
C3 C 0.5074(5) 0.2874(3) -0.0256(2) 0.0197(8) Uani 1 1 d .
H3A H 0.5469 0.3500 -0.0583 0.024 Uiso 1 1 calc R
H3B H 0.4002 0.2674 -0.0571 0.024 Uiso 1 1 calc R
C4 C 0.6215(4) 0.1884(3) -0.0248(2) 0.0185(8) Uani 1 1 d .
H4A H 0.5596 0.1195 -0.0345 0.022 Uiso 1 1 calc R
H4B H 0.6859 0.1960 -0.0747 0.022 Uiso 1 1 calc R
C5 C 0.7298(4) 0.1847(3) 0.0672(2) 0.0145(7) Uani 1 1 d .
C6 C 0.6418(4) 0.1654(3) 0.1538(2) 0.0132(7) Uani 1 1 d .
C7 C 0.7303(4) 0.2338(3) 0.2369(2) 0.0138(7) Uani 1 1 d .
H7 H 0.6998 0.2085 0.2961 0.017 Uiso 1 1 calc R
C8 C 0.9078(4) 0.2169(3) 0.2353(2) 0.0163(7) Uani 1 1 d .
H8 H 0.9228 0.1409 0.2127 0.020 Uiso 1 1 calc R
C9 C 0.9503(4) 0.2978(3) 0.1634(3) 0.0182(7) Uani 1 1 d .
H9 H 1.0486 0.2739 0.1395 0.022 Uiso 1 1 calc R
C10 C 0.9705(5) 0.4137(3) 0.2044(3) 0.0253(9) Uani 1 1 d .
H10A H 1.0725 0.4191 0.2465 0.030 Uiso 1 1 calc R
H10B H 0.9709 0.4687 0.1551 0.030 Uiso 1 1 calc R
C11 C 0.8309(5) 0.4350(3) 0.2564(3) 0.0247(9) Uani 1 1 d .
H11A H 0.8648 0.4216 0.3225 0.030 Uiso 1 1 calc R
H11B H 0.7966 0.5125 0.2483 0.030 Uiso 1 1 calc R
C12 C 0.6921(4) 0.3589(3) 0.2201(2) 0.0165(7) Uani 1 1 d .
H12 H 0.5943 0.3799 0.2457 0.020 Uiso 1 1 calc R
C13 C 0.6636(4) 0.3670(3) 0.1158(2) 0.0174(7) Uani 1 1 d .
H13 H 0.6712 0.4454 0.0967 0.021 Uiso 1 1 calc R
C14 C 0.8046(4) 0.2986(3) 0.0860(2) 0.0151(7) Uani 1 1 d .
H14 H 0.8352 0.3298 0.0286 0.018 Uiso 1 1 calc R

loop_
_atom_site_aniso_label
_atom_site_aniso_U_11
_atom_site_aniso_U_22
_atom_site_aniso_U_33
_atom_site_aniso_U_23
_atom_site_aniso_U_13
_atom_site_aniso_U_12
Br1 0.0152(3) 0.0275(3) 0.0181(3) 0.00004(17) 0.00463(19) 0.00151(17)
Cl11 0.0152(3) 0.0275(3) 0.0181(3) 0.00004(17) 0.00463(19) 0.00151(17)
Br2 0.0164(2) 0.0434(3) 0.0194(2) -0.00638(16) -0.00469(17) 0.00219(16)
Cl1 0.0207(4) 0.0230(4) 0.0223(4) -0.0028(3) -0.0007(3) -0.0043(3)
Br11 0.0207(4) 0.0230(4) 0.0223(4) -0.0028(3) -0.0007(3) -0.0043(3)
Cl2 0.0213(5) 0.0214(5) 0.0280(5) 0.0041(4) 0.0021(4) 0.0088(4)
Cl3 0.0172(4) 0.0233(5) 0.0228(5) -0.0072(4) 0.0034(4) 0.0052(4)
Cl4 0.0199(4) 0.0132(4) 0.0264(5) 0.0052(3) 0.0014(4) -0.0008(3)
C1 0.0132(17) 0.0204(18) 0.0104(15) -0.0018(13) 0.0019(13) 0.0010(13)
C2 0.0140(17) 0.0149(17) 0.0206(18) 0.0030(14) 0.0030(14) 0.0044(14)
C3 0.023(2) 0.0205(19) 0.0151(18) 0.0013(14) 0.0004(15) 0.0028(15)
C4 0.0179(18) 0.0224(19) 0.0158(17) -0.0044(15) 0.0046(14) -0.0009(15)
C5 0.0143(16) 0.0162(17) 0.0140(16) -0.0025(14) 0.0049(13) 0.0020(14)
C6 0.0152(17) 0.0132(16) 0.0109(16) 0.0019(13) 0.0007(13) -0.0015(13)
C7 0.0099(17) 0.0167(17) 0.0141(17) -0.0011(13) -0.0005(13) -0.0008(13)
C8 0.0135(17) 0.0183(18) 0.0158(17) -0.0055(14) -0.0018(14) 0.0000(14)
C9 0.0100(17) 0.0222(19) 0.0220(18) -0.0045(15) 0.0009(14) -0.0037(14)
C10 0.023(2) 0.020(2) 0.032(2) -0.0057(17) 0.0031(17) -0.0110(16)
C11 0.0202(19) 0.024(2) 0.028(2) -0.0092(16) -0.0016(16) -0.0011(16)
C12 0.0144(17) 0.0182(18) 0.0161(17) -0.0040(14) -0.0006(14) 0.0000(14)
C13 0.0175(18) 0.0138(17) 0.0209(18) 0.0024(14) 0.0034(14) -0.0002(14)
C14 0.0123(17) 0.0166(17) 0.0172(17) 0.0022(14) 0.0051(13) -0.0011(14)

loop_
_atom_type_symbol
_atom_type_description
_atom_type_scat_dispersion_real
_atom_type_scat_dispersion_imag
_atom_type_scat_source
C C 0.0033 0.0016 'International Tables Vol C Tables 4.2.6.8 and 6.1.1.4'
H H 0.0000 0.0000 'International Tables Vol C Tables 4.2.6.8 and 6.1.1.4'
Cl Cl 0.1484 0.1585 'International Tables Vol C Tables 4.2.6.8 and 6.1.1.4'
Br Br -0.2901 2.4595 'International Tables Vol C Tables 4.2.6.8 and 6.1.1.4'

loop_
_geom_angle_atom_site_label_1
_geom_angle_atom_site_label_2
_geom_angle_atom_site_label_3
_geom_angle
C2 C1 C6 102.3(3)
C2 C1 Cl1 111.8(2)
C6 C1 Cl1 115.4(2)
C2 C1 Br1 116.5(2)
C6 C1 Br1 110.4(2)
Cl1 C1 Br1 101.03(17)
C3 C2 C13 108.7(3)
C3 C2 C1 108.9(3)
C13 C2 C1 108.1(3)
C3 C2 Cl2 109.2(2)
C13 C2 Cl2 110.9(2)
C1 C2 Cl2 111.0(2)
C2 C3 C4 107.8(3)
C2 C3 H3A 110.1
C4 C3 H3A 110.1
C2 C3 H3B 110.1
C4 C3 H3B 110.1
H3A C3 H3B 108.5
C5 C4 C3 108.9(3)
C5 C4 H4A 109.9
C3 C4 H4A 109.9
C5 C4 H4B 109.9
C3 C4 H4B 109.9
H4A C4 H4B 108.3
C4 C5 C14 108.2(3)
C4 C5 C6 115.2(3)
C14 C5 C6 102.7(3)
C4 C5 Cl3 106.0(2)
C14 C5 Cl3 111.2(2)
C6 C5 Cl3 113.5(2)
C1 C6 C7 108.3(3)
C1 C6 C5 106.4(3)
C7 C6 C5 108.7(3)
C1 C6 Cl4 110.8(2)
C7 C6 Cl4 109.0(2)
C5 C6 Cl4 113.6(2)
C8 C7 C12 108.0(3)
C8 C7 C6 105.8(3)
C12 C7 C6 109.1(3)
C8 C7 H7 111.2
C12 C7 H7 111.2
C6 C7 H7 111.2
C7 C8 C9 105.3(3)
C7 C8 Br2 112.5(2)
C9 C8 Br2 115.2(2)
C7 C8 H8 107.9
C9 C8 H8 107.9
Br2 C8 H8 107.9
C8 C9 C10 109.9(3)
C8 C9 C14 105.6(3)
C10 C9 C14 108.3(3)
C8 C9 H9 111.0
C10 C9 H9 111.0
C14 C9 H9 111.0
C11 C10 C9 107.8(3)
C11 C10 H10A 110.1
C9 C10 H10A 110.1
C11 C10 H10B 110.1
C9 C10 H10B 110.1
H10A C10 H10B 108.5
C12 C11 C10 109.7(3)
C12 C11 H11A 109.7
C10 C11 H11A 109.7
C12 C11 H11B 109.7
C10 C11 H11B 109.7
H11A C11 H11B 108.2
C13 C12 C11 107.9(3)
C13 C12 C7 102.7(3)
C11 C12 C7 113.7(3)
C13 C12 H12 110.7
C11 C12 H12 110.7
C7 C12 H12 110.7
C12 C13 C2 112.3(3)
C12 C13 C14 103.8(3)
C2 C13 C14 110.9(3)
C12 C13 H13 109.9
C2 C13 H13 109.9
C14 C13 H13 109.9
C5 C14 C9 113.0(3)
C5 C14 C13 102.5(3)
C9 C14 C13 110.6(3)
C5 C14 H14 110.2
C9 C14 H14 110.2
C13 C14 H14 110.2

loop_
_geom_bond_atom_site_label_1
_geom_bond_atom_site_label_2
_geom_bond_distance
Br1 C1 1.935(3)
Br2 C8 1.980(4)
Cl1 C1 1.863(4)
Cl2 C2 1.790(4)
Cl3 C5 1.805(3)
Cl4 C6 1.773(3)
C1 C2 1.560(5)
C1 C6 1.562(5)
C2 C3 1.518(5)
C2 C13 1.553(5)
C3 C4 1.547(5)
C3 H3A 0.9900
C3 H3B 0.9900
C4 C5 1.523(5)
C4 H4A 0.9900
C4 H4B 0.9900
C5 C14 1.534(5)
C5 C6 1.598(4)
C6 C7 1.577(5)
C7 C8 1.529(5)
C7 C12 1.569(5)
C7 H7 1.0000
C8 C9 1.534(5)
C8 H8 1.0000
C9 C10 1.536(5)
C9 C14 1.554(5)
C9 H9 1.0000
C10 C11 1.535(5)
C10 H10A 0.9900
C10 H10B 0.9900
C11 C12 1.534(5)
C11 H11A 0.9900
C11 H11B 0.9900
C12 C13 1.528(5)
C12 H12 1.0000
C13 C14 1.580(5)
C13 H13 1.0000
C14 H14 1.0000

loop_
_geom_torsion_atom_site_label_1
_geom_torsion_atom_site_label_2
_geom_torsion_atom_site_label_3
_geom_torsion_atom_site_label_4
_geom_torsion
C6 C1 C2 C3 84.0(3)
Cl1 C1 C2 C3 -40.1(3)
Br1 C1 C2 C3 -155.5(2)
C6 C1 C2 C13 -34.0(3)
Cl1 C1 C2 C13 -158.0(2)
Br1 C1 C2 C13 86.5(3)
C6 C1 C2 Cl2 -155.8(2)
Cl1 C1 C2 Cl2 80.2(3)
Br1 C1 C2 Cl2 -35.3(3)
C13 C2 C3 C4 68.8(4)
C1 C2 C3 C4 -48.8(4)
Cl2 C2 C3 C4 -170.2(3)
C2 C3 C4 C5 -20.8(4)
C3 C4 C5 C14 -51.3(4)
C3 C4 C5 C6 63.0(4)
C3 C4 C5 Cl3 -170.7(3)
C2 C1 C6 C7 77.8(3)
Cl1 C1 C6 C7 -160.6(2)
Br1 C1 C6 C7 -46.9(3)
C2 C1 C6 C5 -38.9(3)
Cl1 C1 C6 C5 82.7(3)
Br1 C1 C6 C5 -163.5(2)
C2 C1 C6 Cl4 -162.7(2)
Cl1 C1 C6 Cl4 -41.2(3)
Br1 C1 C6 Cl4 72.6(3)
C4 C5 C6 C1 -27.8(4)
C14 C5 C6 C1 89.6(3)
Cl3 C5 C6 C1 -150.3(2)
C4 C5 C6 C7 -144.2(3)
C14 C5 C6 C7 -26.8(3)
Cl3 C5 C6 C7 93.3(3)
C4 C5 C6 Cl4 94.3(3)
C14 C5 C6 Cl4 -148.3(2)
Cl3 C5 C6 Cl4 -28.1(3)
C1 C6 C7 C8 -158.2(3)
C5 C6 C7 C8 -43.0(3)
Cl4 C6 C7 C8 81.2(3)
C1 C6 C7 C12 -42.2(4)
C5 C6 C7 C12 73.0(3)
Cl4 C6 C7 C12 -162.8(2)
C12 C7 C8 C9 -35.2(4)
C6 C7 C8 C9 81.5(3)
C12 C7 C8 Br2 91.0(3)
C6 C7 C8 Br2 -152.3(2)
C7 C8 C9 C10 79.3(3)
Br2 C8 C9 C10 -45.2(4)
C7 C8 C9 C14 -37.2(4)
Br2 C8 C9 C14 -161.8(2)
C8 C9 C10 C11 -45.6(4)
C14 C9 C10 C11 69.3(4)
C9 C10 C11 C12 -22.1(4)
C10 C11 C12 C13 -49.3(4)
C10 C11 C12 C7 64.0(4)
C8 C7 C12 C13 85.6(3)
C6 C7 C12 C13 -29.0(4)
C8 C7 C12 C11 -30.7(4)
C6 C7 C12 C11 -145.3(3)
C11 C12 C13 C2 -164.8(3)
C7 C12 C13 C2 74.8(3)
C11 C12 C13 C14 75.3(3)
C7 C12 C13 C14 -45.1(3)
C3 C2 C13 C12 -157.4(3)
C1 C2 C13 C12 -39.3(4)
Cl2 C2 C13 C12 82.6(3)
C3 C2 C13 C14 -41.8(4)
C1 C2 C13 C14 76.3(3)
Cl2 C2 C13 C14 -161.8(2)
C4 C5 C14 C9 -164.4(3)
C6 C5 C14 C9 73.3(3)
Cl3 C5 C14 C9 -48.4(3)
C4 C5 C14 C13 76.6(3)
C6 C5 C14 C13 -45.7(3)
Cl3 C5 C14 C13 -167.4(2)
C8 C9 C14 C5 -38.4(4)
C10 C9 C14 C5 -156.0(3)
C8 C9 C14 C13 75.9(3)
C10 C9 C14 C13 -41.8(4)
C12 C13 C14 C5 94.2(3)
C2 C13 C14 C5 -26.6(4)
C12 C13 C14 C9 -26.5(4)
C2 C13 C14 C9 -147.3(3)
